data_1563976
loop_
_publ_author_name
'Han, Xue'
'Lu, Bing-Bing'
'Yang, Jin'
'Wu, Hua'
'Liu, Ying-Ying'
'Ma, Jian-Fang'

_publ_section_title
;
 Four coordination complexes based on two novel carboxylate-functionalized
 resorcin[4]arenes: Structures, fluorescence and sensing of nitrobenzene
 and dichromate anions
;
_journal_name_full 'Inorganica Chimica Acta'
_journal_page_first 579
_journal_page_last 587
_journal_paper_doi 10.1016/j.ica.2018.04.049
_journal_volume 482
_journal_year 2018
_chemical_formula_moiety 'C80 H72 N4 O18 Zn2'
_chemical_formula_sum 'C80 H72 N4 O18 Zn2'
_chemical_formula_weight 1508.20
_space_group_IT_number 2
_space_group_name_Hall '-P 1'
_space_group_name_H-M_alt 'P -1'
_symmetry_cell_setting triclinic
_symmetry_space_group_name_Hall '-P 1'
_symmetry_space_group_name_H-M 'P -1'
_atom_sites_solution_hydrogens geom
_atom_sites_solution_primary direct
_atom_sites_solution_secondary difmap
_audit_creation_method SHELXL-97
_cell_angle_alpha 80.145(2)
_cell_angle_beta 76.046(2)
_cell_angle_gamma 73.543(3)
_cell_formula_units_Z 2
_cell_length_a 12.8000(4)
_cell_length_b 15.5720(4)
_cell_length_c 19.9290(5)
_cell_measurement_reflns_used 8589
_cell_measurement_temperature 293(2)
_cell_measurement_theta_max 29.2411
_cell_measurement_theta_min 2.8317
_cell_volume 3674.49(19)
_computing_cell_refinement CrysAlis
_computing_data_collection 'CrysAlis (Oxford Diffraction, 2006)'
_computing_data_reduction CrysAlis
_computing_structure_refinement 'SHELXL-97 (Sheldrick, 2008)'
_computing_structure_solution 'SHELXS-97 (Sheldrick, 1997)'
_diffrn_ambient_temperature 293(2)
_diffrn_detector_area_resol_mean 10.0
_diffrn_measured_fraction_theta_full 0.993
_diffrn_measured_fraction_theta_max 0.834
_diffrn_measurement_device_type 'Oxford Diffraction Gemini R Ultra'
_diffrn_measurement_method '\w scan'
_diffrn_radiation_monochromator graphite
_diffrn_radiation_source 'fine-focus sealed tube'
_diffrn_radiation_type MoK\a
_diffrn_radiation_wavelength 0.71069
_diffrn_reflns_av_R_equivalents 0.0241
_diffrn_reflns_av_sigmaI/netI 0.0513
_diffrn_reflns_limit_h_max 13
_diffrn_reflns_limit_h_min -16
_diffrn_reflns_limit_k_max 19
_diffrn_reflns_limit_k_min -21
_diffrn_reflns_limit_l_max 24
_diffrn_reflns_limit_l_min -27
_diffrn_reflns_number 27166
_diffrn_reflns_theta_full 25.00
_diffrn_reflns_theta_max 29.30
_diffrn_reflns_theta_min 2.84
_exptl_absorpt_coefficient_mu 0.728
_exptl_absorpt_correction_T_max 0.9177
_exptl_absorpt_correction_T_min 0.7951
_exptl_absorpt_correction_type multi-scan
_exptl_absorpt_process_details
;
CrysAlis (Oxford Diffraction, 2006) 
;
_exptl_crystal_colour colourless
_exptl_crystal_density_diffrn 1.376
_exptl_crystal_density_method 'not measured'
_exptl_crystal_description block
_exptl_crystal_F_000 1580
_exptl_crystal_size_max 0.33
_exptl_crystal_size_mid 0.16
_exptl_crystal_size_min 0.12
_refine_diff_density_max 1.002
_refine_diff_density_min -0.720
_refine_diff_density_rms 0.081
_refine_ls_extinction_method none
_refine_ls_goodness_of_fit_ref 1.027
_refine_ls_hydrogen_treatment mixed
_refine_ls_matrix_type full
_refine_ls_number_parameters 937
_refine_ls_number_reflns 16786
_refine_ls_number_restraints 58
_refine_ls_restrained_S_all 1.061
_refine_ls_R_factor_all 0.1001
_refine_ls_R_factor_gt 0.0671
_refine_ls_shift/su_max 0.009
_refine_ls_shift/su_mean 0.001
_refine_ls_structure_factor_coef Fsqd
_refine_ls_weighting_details 'calc w=1/[\s^2^(Fo^2^)+(0.1048P)^2^+2.6561P] where P=(Fo^2^+2Fc^2^)/3'
_refine_ls_weighting_scheme calc
_refine_ls_wR_factor_gt 0.1781
_refine_ls_wR_factor_ref 0.2090
_reflns_number_gt 11486
_reflns_number_total 16786
_reflns_threshold_expression >2\s(I)
_cod_data_source_file ICA-2018-482-526.cif
_cod_data_source_block compound-3
_cod_original_cell_volume 3674.49(17)
_cod_original_sg_symbol_Hall '-P 1 '
_cod_database_code 1563976

loop_
_symmetry_equiv_pos_as_xyz
'x, y, z'
'-x, -y, -z'

loop_
_atom_site_label
_atom_site_type_symbol
_atom_site_fract_x
_atom_site_fract_y
_atom_site_fract_z
_atom_site_U_iso_or_equiv
_atom_site_adp_type
_atom_site_occupancy
_atom_site_symmetry_multiplicity
_atom_site_calc_flag
_atom_site_refinement_flags
_atom_site_disorder_assembly
_atom_site_disorder_group
Zn1 Zn 0.49549(4) 0.39239(3) 0.21179(2) 0.04324(14) Uani 1 1 d . . .
Zn2 Zn -0.70913(4) 1.17701(3) 0.42249(2) 0.05097(15) Uani 1 1 d . . .
C1 C 0.1259(3) 0.6332(2) 0.19775(19) 0.0375(7) Uani 1 1 d . . .
C2 C 0.0782(3) 0.6860(2) 0.14404(17) 0.0338(7) Uani 1 1 d . . .
C3 C 0.0939(3) 0.7722(2) 0.12692(18) 0.0353(7) Uani 1 1 d . . .
H3 H 0.0630 0.8084 0.0908 0.042 Uiso 1 1 calc R . .
C4 C 0.1529(3) 0.8079(2) 0.16038(18) 0.0342(7) Uani 1 1 d . . .
C5 C 0.1850(3) 0.6653(2) 0.2332(2) 0.0430(8) Uani 1 1 d . . .
H5 H 0.2163 0.6287 0.2691 0.052 Uiso 1 1 calc R . .
C6 C 0.1972(3) 0.7523(2) 0.21479(19) 0.0398(8) Uani 1 1 d . . .
C7 C 0.3118(5) 0.7313(4) 0.2985(3) 0.0760(15) Uani 1 1 d . . .
H7A H 0.3650 0.7593 0.3076 0.091 Uiso 1 1 calc R . .
H7B H 0.3529 0.6746 0.2804 0.091 Uiso 1 1 calc R . .
C8 C 0.2371(7) 0.7138(5) 0.3625(4) 0.104(2) Uani 1 1 d . . .
C9 C 0.1749(10) 0.6992(8) 0.4138(6) 0.164(4) Uani 1 1 d U . .
H9 H 0.1253 0.6876 0.4547 0.197 Uiso 1 1 calc R . .
C10 C 0.1588(3) 0.4874(3) 0.2638(2) 0.0499(9) Uani 1 1 d . . .
H10A H 0.1246 0.4372 0.2759 0.060 Uiso 1 1 calc R . .
H10B H 0.1434 0.5174 0.3052 0.060 Uiso 1 1 calc R . .
C11 C 0.2829(3) 0.4510(2) 0.2425(2) 0.0461(9) Uani 1 1 d . . .
C12 C 0.0145(3) 0.6456(2) 0.10738(18) 0.0378(7) Uani 1 1 d . . .
H12 H 0.0564 0.5829 0.1028 0.045 Uiso 1 1 calc R . .
C13 C 0.0066(4) 0.6913(3) 0.0338(2) 0.0532(10) Uani 1 1 d . . .
H13A H -0.0385 0.7527 0.0364 0.064 Uiso 1 1 calc R . .
H13B H 0.0804 0.6936 0.0077 0.064 Uiso 1 1 calc R . .
C14 C -0.0435(7) 0.6426(5) -0.0042(3) 0.105(2) Uani 1 1 d . . .
H14A H -0.0473 0.6737 -0.0499 0.157 Uiso 1 1 calc R . .
H14B H -0.1170 0.6409 0.0211 0.157 Uiso 1 1 calc R . .
H14C H 0.0020 0.5823 -0.0081 0.157 Uiso 1 1 calc R . .
C15 C -0.0996(3) 0.6432(2) 0.15121(18) 0.0354(7) Uani 1 1 d . . .
C16 C -0.1285(3) 0.5624(2) 0.1786(2) 0.0413(8) Uani 1 1 d . . .
C17 C -0.2335(3) 0.5623(2) 0.2187(2) 0.0471(9) Uani 1 1 d . . .
H17 H -0.2505 0.5080 0.2383 0.057 Uiso 1 1 calc R . .
C18 C -0.3131(3) 0.6429(2) 0.2297(2) 0.0417(8) Uani 1 1 d . . .
C19 C -0.2900(3) 0.7252(2) 0.20073(18) 0.0349(7) Uani 1 1 d . . .
C20 C -0.1817(3) 0.7220(2) 0.16354(17) 0.0347(7) Uani 1 1 d . . .
H20 H -0.1635 0.7763 0.1459 0.042 Uiso 1 1 calc R . .
C21 C -0.0670(5) 0.4032(3) 0.1994(3) 0.0759(15) Uani 1 1 d . . .
H21A H -0.1238 0.3868 0.1834 0.091 Uiso 1 1 calc R . .
H21B H -0.0926 0.4098 0.2487 0.091 Uiso 1 1 calc R . .
C22 C 0.0353(5) 0.3334(3) 0.1887(3) 0.0745(14) Uani 1 1 d . . .
C23 C 0.1145(6) 0.2757(4) 0.1838(4) 0.099(2) Uani 1 1 d . . .
H23 H 0.1788 0.2288 0.1798 0.119 Uiso 1 1 calc R . .
C24 C -0.4303(4) 0.5768(3) 0.3241(2) 0.0525(10) Uani 1 1 d . . .
H24A H -0.4953 0.6005 0.3587 0.063 Uiso 1 1 calc R . .
H24B H -0.3659 0.5634 0.3452 0.063 Uiso 1 1 calc R . .
C25 C -0.4411(4) 0.4899(3) 0.3060(2) 0.0513(10) Uani 1 1 d . . .
C26 C -0.3791(3) 0.8131(2) 0.20459(19) 0.0382(7) Uani 1 1 d . . .
H26 H -0.4479 0.7984 0.2315 0.046 Uiso 1 1 calc R . .
C27 C -0.3993(3) 0.8507(3) 0.1308(2) 0.0479(9) Uani 1 1 d . . .
H27A H -0.3336 0.8683 0.1033 0.057 Uiso 1 1 calc R . .
H27B H -0.4095 0.8031 0.1092 0.057 Uiso 1 1 calc R . .
C28 C -0.4982(5) 0.9298(4) 0.1289(3) 0.0788(15) Uani 1 1 d . . .
H28A H -0.5055 0.9498 0.0816 0.118 Uiso 1 1 calc R . .
H28B H -0.4883 0.9779 0.1492 0.118 Uiso 1 1 calc R . .
H28C H -0.5641 0.9126 0.1548 0.118 Uiso 1 1 calc R . .
C29 C -0.3559(3) 0.8797(2) 0.24280(17) 0.0343(7) Uani 1 1 d . . .
C30 C -0.2986(3) 0.9443(2) 0.21012(18) 0.0348(7) Uani 1 1 d . . .
H30 H -0.2699 0.9444 0.1626 0.042 Uiso 1 1 calc R . .
C31 C -0.2815(3) 1.0085(2) 0.24396(17) 0.0337(7) Uani 1 1 d . . .
C32 C -0.3245(3) 1.0061(2) 0.31524(18) 0.0378(7) Uani 1 1 d . . .
C33 C -0.3814(3) 0.9430(2) 0.35004(19) 0.0436(8) Uani 1 1 d . . .
H33 H -0.4090 0.9423 0.3977 0.052 Uiso 1 1 calc R . .
C34 C -0.3974(3) 0.8811(2) 0.31427(19) 0.0407(8) Uani 1 1 d . . .
C35 C -0.5124(5) 0.8286(4) 0.4160(3) 0.0768(15) Uani 1 1 d . . .
H35A H -0.5758 0.8805 0.4156 0.092 Uiso 1 1 calc R . .
H35B H -0.4638 0.8408 0.4417 0.092 Uiso 1 1 calc R . .
C36 C -0.5511(5) 0.7518(4) 0.4514(2) 0.0763(15) Uani 1 1 d . . .
C37 C -0.5836(8) 0.6960(5) 0.4872(4) 0.140(4) Uani 1 1 d . . .
H37 H -0.6102 0.6502 0.5165 0.168 Uiso 1 1 calc R . .
C38 C -0.3773(3) 1.0879(3) 0.41362(19) 0.0437(8) Uani 1 1 d . . .
H38A H -0.3541 1.1314 0.4324 0.052 Uiso 1 1 calc R . .
H38B H -0.3690 1.0330 0.4455 0.052 Uiso 1 1 calc R . .
C39 C -0.4981(3) 1.1242(2) 0.4095(2) 0.0438(8) Uani 1 1 d . . .
C40 C -0.2251(3) 1.0825(2) 0.20844(18) 0.0375(7) Uani 1 1 d . . .
H40 H -0.2645 1.1359 0.2326 0.045 Uiso 1 1 calc R . .
C41 C -0.2339(3) 1.1094(3) 0.1316(2) 0.0477(9) Uani 1 1 d . . .
H41A H -0.1904 1.0597 0.1051 0.057 Uiso 1 1 calc R . .
H41B H -0.3109 1.1202 0.1279 0.057 Uiso 1 1 calc R . .
C42 C -0.1933(4) 1.1931(3) 0.1000(3) 0.0663(12) Uani 1 1 d . . .
H42A H -0.2003 1.2067 0.0522 0.099 Uiso 1 1 calc R . .
H42B H -0.1167 1.1825 0.1026 0.099 Uiso 1 1 calc R . .
H42C H -0.2373 1.2429 0.1253 0.099 Uiso 1 1 calc R . .
C43 C -0.1041(3) 1.0600(2) 0.21620(18) 0.0359(7) Uani 1 1 d . . .
C44 C -0.0240(3) 0.9926(2) 0.18201(18) 0.0355(7) Uani 1 1 d . . .
H44 H -0.0464 0.9600 0.1556 0.043 Uiso 1 1 calc R . .
C45 C 0.0875(3) 0.9710(2) 0.18483(18) 0.0368(7) Uani 1 1 d . . .
C46 C 0.1188(3) 1.0160(3) 0.2278(2) 0.0479(9) Uani 1 1 d . . .
C47 C 0.0413(3) 1.0831(3) 0.2640(2) 0.0570(11) Uani 1 1 d . . .
H47 H 0.0629 1.1122 0.2934 0.068 Uiso 1 1 calc R . .
C48 C -0.0681(3) 1.1066(2) 0.2564(2) 0.0480(9) Uani 1 1 d . . .
C49 C 0.1724(3) 0.9013(2) 0.13991(19) 0.0394(8) Uani 1 1 d . . .
H49 H 0.2457 0.8977 0.1488 0.047 Uiso 1 1 calc R . .
C50 C 0.1763(4) 0.9348(3) 0.0628(2) 0.0500(9) Uani 1 1 d . . .
H50A H 0.2276 0.8888 0.0352 0.060 Uiso 1 1 calc R . .
H50B H 0.1031 0.9437 0.0530 0.060 Uiso 1 1 calc R . .
C51 C 0.2122(5) 1.0224(4) 0.0407(3) 0.0840(17) Uani 1 1 d . . .
H51A H 0.2128 1.0400 -0.0080 0.126 Uiso 1 1 calc R . .
H51B H 0.2855 1.0138 0.0490 0.126 Uiso 1 1 calc R . .
H51C H 0.1610 1.0687 0.0670 0.126 Uiso 1 1 calc R . .
C52 C 0.2552(4) 0.9877(3) 0.2978(3) 0.0629(12) Uani 1 1 d . . .
H52A H 0.3255 0.9434 0.2992 0.076 Uiso 1 1 calc R . .
H52B H 0.1982 0.9656 0.3321 0.076 Uiso 1 1 calc R . .
C53 C 0.2623(3) 1.0750(3) 0.3181(2) 0.0507(9) Uani 1 1 d . . .
C54 C -0.1241(7) 1.2192(5) 0.3365(5) 0.120(3) Uani 1 1 d . . .
H54A H -0.0565 1.2386 0.3164 0.144 Uiso 1 1 calc R . .
H54B H -0.1837 1.2735 0.3440 0.144 Uiso 1 1 calc R . .
C55 C -0.1125(9) 1.1751(9) 0.4006(7) 0.156(4) Uani 1 1 d U . .
C56 C -0.1061(15) 1.1325(12) 0.4601(11) 0.248(7) Uani 1 1 d U . .
H56 H -0.1015 1.1011 0.5038 0.298 Uiso 1 1 calc R . .
C57 C 0.6359(4) 0.4967(3) 0.0937(2) 0.0583(11) Uani 1 1 d . . .
H57 H 0.6375 0.5297 0.1279 0.070 Uiso 1 1 calc R . .
C58 C 0.6859(4) 0.5196(3) 0.0250(3) 0.0647(12) Uani 1 1 d . . .
H58 H 0.7214 0.5661 0.0143 0.078 Uiso 1 1 calc R . .
C59 C 0.6826(4) 0.4738(3) -0.0258(2) 0.0600(11) Uani 1 1 d . . .
H59 H 0.7155 0.4887 -0.0717 0.072 Uiso 1 1 calc R . .
C60 C 0.6294(3) 0.4038(3) -0.0092(2) 0.0481(9) Uani 1 1 d . . .
C61 C 0.5827(3) 0.3838(2) 0.06100(19) 0.0421(8) Uani 1 1 d . . .
C62 C 0.5285(3) 0.3116(2) 0.08167(19) 0.0417(8) Uani 1 1 d . . .
C63 C 0.5217(3) 0.2619(3) 0.0314(2) 0.0515(10) Uani 1 1 d . . .
C64 C 0.5703(4) 0.2838(3) -0.0394(2) 0.0609(11) Uani 1 1 d . . .
H64 H 0.5675 0.2502 -0.0730 0.073 Uiso 1 1 calc R . .
C65 C 0.6204(4) 0.3521(3) -0.0588(2) 0.0586(11) Uani 1 1 d . . .
H65 H 0.6496 0.3657 -0.1056 0.070 Uiso 1 1 calc R . .
C66 C 0.4680(4) 0.1924(3) 0.0553(3) 0.0613(12) Uani 1 1 d . . .
H66 H 0.4609 0.1576 0.0239 0.074 Uiso 1 1 calc R . .
C67 C 0.4265(4) 0.1755(3) 0.1242(3) 0.0669(13) Uani 1 1 d . . .
H67 H 0.3907 0.1293 0.1402 0.080 Uiso 1 1 calc R . .
C68 C 0.4378(4) 0.2277(3) 0.1710(2) 0.0565(11) Uani 1 1 d . . .
H68 H 0.4102 0.2149 0.2182 0.068 Uiso 1 1 calc R . .
C69 C -0.6728(7) 1.3616(5) 0.4519(4) 0.112(3) Uani 1 1 d . . .
H69 H -0.6267 1.3625 0.4079 0.134 Uiso 1 1 calc R . .
C70 C -0.6917(10) 1.4341(7) 0.4925(7) 0.181(5) Uani 1 1 d . . .
H70 H -0.6634 1.4844 0.4767 0.217 Uiso 1 1 calc R . .
C71 C -0.7601(9) 1.4201(8) 0.5609(6) 0.156(4) Uani 1 1 d U . .
H71 H -0.7766 1.4656 0.5895 0.187 Uiso 1 1 calc R . .
C72 C -0.8032(5) 1.3472(4) 0.5883(3) 0.147(3) Uani 1 1 d GU . .
C73 C -0.7874(3) 1.2854(4) 0.54174(17) 0.123(4) Uani 1 1 d G . .
C74 C -0.8331(4) 1.2117(4) 0.5622(2) 0.118(3) Uani 1 1 d G . .
C75 C -0.8946(4) 1.1997(5) 0.6293(2) 0.135(3) Uani 1 1 d GU . .
C76 C -0.9105(4) 1.2615(6) 0.67587(17) 0.156(4) Uani 1 1 d GU . .
H76 H -0.9517 1.2534 0.7207 0.187 Uiso 1 1 calc R . .
C77 C -0.8647(5) 1.3352(5) 0.6554(2) 0.148(4) Uani 1 1 d GU . .
H77 H -0.8753 1.3765 0.6866 0.178 Uiso 1 1 calc R . .
C78 C -0.9385(8) 1.1299(9) 0.6461(5) 0.150(4) Uani 1 1 d U . .
H78 H -0.9779 1.1210 0.6914 0.180 Uiso 1 1 calc R . .
C79 C -0.9295(8) 1.0693(9) 0.6008(7) 0.194(7) Uani 1 1 d . . .
H79 H -0.9627 1.0213 0.6126 0.233 Uiso 1 1 calc R . .
C80 C -0.8641(6) 1.0878(6) 0.5340(5) 0.146(4) Uani 1 1 d . . .
H80 H -0.8529 1.0488 0.5010 0.175 Uiso 1 1 calc R . .
N1 N 0.4862(3) 0.2946(2) 0.15070(16) 0.0461(7) Uani 1 1 d . . .
N2 N 0.5865(3) 0.4300(2) 0.11183(16) 0.0442(7) Uani 1 1 d . . .
N3 N -0.8182(4) 1.1565(4) 0.5156(2) 0.0962(18) Uani 1 1 d . . .
N4 N -0.7190(4) 1.2935(4) 0.4752(2) 0.0798(13) Uani 1 1 d . . .
O1 O -0.1454(2) 1.1792(2) 0.2852(2) 0.0723(10) Uani 1 1 d . . .
O2 O 0.2308(2) 0.9950(2) 0.23073(18) 0.0634(8) Uani 1 1 d . . .
O3 O 0.2555(3) 0.78848(19) 0.24731(16) 0.0588(7) Uani 1 1 d . . .
O4 O 0.1090(2) 0.54796(16) 0.21300(15) 0.0513(7) Uani 1 1 d . . .
O5 O -0.0499(2) 0.48430(16) 0.16315(17) 0.0575(8) Uani 1 1 d . . .
O6 O -0.4193(2) 0.64527(16) 0.26696(15) 0.0506(7) Uani 1 1 d . . .
O7 O -0.4547(3) 0.8176(2) 0.34697(14) 0.0627(9) Uani 1 1 d . . .
O8 O -0.3069(2) 1.06937(18) 0.34837(13) 0.0486(6) Uani 1 1 d . . .
O9 O -0.5271(3) 1.17423(18) 0.35846(15) 0.0557(7) Uani 1 1 d . . .
O10 O -0.5681(2) 1.1029(2) 0.46123(15) 0.0580(7) Uani 1 1 d . . .
O11 O -0.4171(5) 0.4224(3) 0.3481(2) 0.1050(16) Uani 1 1 d . . .
O12 O -0.4734(3) 0.49277(17) 0.25156(15) 0.0531(7) Uani 1 1 d . . .
O13 O 0.3302(3) 0.39052(18) 0.28393(17) 0.0607(8) Uani 1 1 d . . .
O14 O 0.3364(2) 0.47927(18) 0.18740(16) 0.0581(7) Uani 1 1 d . . .
O15 O 0.2603(3) 1.1405(2) 0.27420(16) 0.0625(8) Uani 1 1 d . . .
O16 O 0.2713(3) 1.0715(2) 0.38017(17) 0.0624(8) Uani 1 1 d . . .
O1W O 0.5822(3) 0.29528(19) 0.27514(17) 0.0596(8) Uani 1 1 d D . .
H1A H 0.574(5) 0.331(3) 0.307(2) 0.089 Uiso 1 1 d D . .
H1B H 0.542(4) 0.259(3) 0.300(3) 0.089 Uiso 1 1 d D . .
O2W O -0.7840(3) 1.2693(2) 0.35163(17) 0.0601(8) Uani 1 1 d D . .
H2A H -0.781(5) 1.235(3) 0.319(2) 0.090 Uiso 1 1 d D . .
H2B H -0.748(4) 1.314(3) 0.335(3) 0.090 Uiso 1 1 d D . .

loop_
_atom_site_aniso_label
_atom_site_aniso_U_11
_atom_site_aniso_U_22
_atom_site_aniso_U_33
_atom_site_aniso_U_23
_atom_site_aniso_U_13
_atom_site_aniso_U_12
Zn1 0.0509(3) 0.0368(2) 0.0415(2) -0.00349(18) -0.00336(19) -0.01577(19)
Zn2 0.0520(3) 0.0561(3) 0.0412(3) 0.0037(2) -0.0083(2) -0.0144(2)
C1 0.0326(17) 0.0300(15) 0.0455(19) -0.0034(14) -0.0034(14) -0.0052(13)
C2 0.0290(16) 0.0322(15) 0.0370(17) -0.0045(13) -0.0010(13) -0.0068(13)
C3 0.0317(16) 0.0328(16) 0.0370(17) -0.0042(14) -0.0027(13) -0.0048(13)
C4 0.0280(15) 0.0300(15) 0.0411(17) -0.0070(14) -0.0015(13) -0.0046(12)
C5 0.0413(19) 0.0400(18) 0.0442(19) 0.0023(16) -0.0124(16) -0.0056(15)
C6 0.0347(17) 0.0398(17) 0.0457(19) -0.0083(15) -0.0081(15) -0.0087(14)
C7 0.071(3) 0.070(3) 0.101(4) -0.006(3) -0.048(3) -0.014(3)
C8 0.104(5) 0.135(6) 0.077(4) 0.005(4) -0.041(4) -0.028(5)
C9 0.161(7) 0.203(8) 0.118(6) -0.004(6) -0.038(6) -0.031(6)
C10 0.055(2) 0.0394(19) 0.052(2) 0.0119(17) -0.0123(19) -0.0146(17)
C11 0.055(2) 0.0276(16) 0.060(2) -0.0065(17) -0.018(2) -0.0123(16)
C12 0.0396(18) 0.0333(16) 0.0392(18) -0.0041(14) -0.0038(15) -0.0106(14)
C13 0.066(3) 0.060(2) 0.0378(19) -0.0039(18) -0.0048(18) -0.028(2)
C14 0.164(7) 0.121(5) 0.061(3) -0.009(3) -0.038(4) -0.074(5)
C15 0.0374(18) 0.0328(16) 0.0385(17) -0.0044(14) -0.0076(14) -0.0124(14)
C16 0.045(2) 0.0293(16) 0.052(2) -0.0064(15) -0.0103(16) -0.0113(14)
C17 0.046(2) 0.0305(16) 0.065(2) -0.0046(17) -0.0070(18) -0.0154(15)
C18 0.0377(18) 0.0383(17) 0.053(2) -0.0100(16) -0.0044(16) -0.0173(15)
C19 0.0348(17) 0.0327(15) 0.0398(17) -0.0072(14) -0.0066(14) -0.0115(13)
C20 0.0373(17) 0.0307(15) 0.0384(17) -0.0017(14) -0.0084(14) -0.0132(13)
C21 0.075(3) 0.037(2) 0.100(4) 0.000(2) -0.002(3) -0.008(2)
C22 0.087(4) 0.049(2) 0.075(3) 0.000(2) -0.017(3) -0.001(3)
C23 0.103(5) 0.073(4) 0.097(4) -0.012(3) -0.028(4) 0.022(3)
C24 0.056(2) 0.055(2) 0.051(2) -0.0086(19) -0.0048(19) -0.0240(19)
C25 0.067(3) 0.046(2) 0.045(2) 0.0009(18) -0.0047(19) -0.030(2)
C26 0.0341(17) 0.0349(16) 0.0462(19) -0.0067(15) -0.0030(15) -0.0128(14)
C27 0.047(2) 0.0440(19) 0.057(2) -0.0065(18) -0.0184(18) -0.0111(17)
C28 0.076(3) 0.070(3) 0.088(4) -0.015(3) -0.039(3) 0.007(3)
C29 0.0327(16) 0.0300(15) 0.0395(17) -0.0068(14) -0.0020(14) -0.0097(13)
C30 0.0350(17) 0.0315(15) 0.0365(17) -0.0049(13) -0.0018(14) -0.0104(13)
C31 0.0279(15) 0.0320(15) 0.0400(17) -0.0023(14) -0.0023(13) -0.0108(13)
C32 0.0345(17) 0.0374(17) 0.0426(18) -0.0101(15) -0.0013(14) -0.0130(14)
C33 0.046(2) 0.0466(19) 0.0377(18) -0.0063(16) 0.0022(16) -0.0195(17)
C34 0.047(2) 0.0330(16) 0.0410(18) -0.0014(14) 0.0016(16) -0.0186(15)
C35 0.095(4) 0.079(3) 0.057(3) -0.005(2) 0.011(3) -0.047(3)
C36 0.099(4) 0.085(3) 0.052(3) -0.004(3) 0.007(3) -0.055(3)
C37 0.204(9) 0.104(5) 0.098(5) -0.012(4) 0.054(6) -0.089(6)
C38 0.050(2) 0.0443(19) 0.0400(18) -0.0099(16) -0.0070(16) -0.0159(16)
C39 0.050(2) 0.0399(18) 0.045(2) -0.0123(17) -0.0064(17) -0.0161(16)
C40 0.0336(17) 0.0311(16) 0.0451(19) -0.0037(14) -0.0013(14) -0.0098(13)
C41 0.045(2) 0.047(2) 0.049(2) 0.0045(17) -0.0064(17) -0.0168(17)
C42 0.067(3) 0.055(2) 0.073(3) 0.022(2) -0.017(2) -0.026(2)
C43 0.0341(17) 0.0315(15) 0.0425(18) -0.0023(14) -0.0012(14) -0.0156(13)
C44 0.0364(17) 0.0313(15) 0.0400(17) -0.0022(14) -0.0052(14) -0.0137(13)
C45 0.0325(17) 0.0321(16) 0.0454(19) -0.0030(14) -0.0016(14) -0.0137(13)
C46 0.0338(18) 0.047(2) 0.067(3) -0.0154(19) -0.0038(17) -0.0169(16)
C47 0.043(2) 0.060(2) 0.079(3) -0.034(2) -0.006(2) -0.0207(19)
C48 0.0381(19) 0.0424(19) 0.066(2) -0.0226(18) 0.0021(18) -0.0160(16)
C49 0.0310(17) 0.0370(17) 0.049(2) -0.0065(15) 0.0002(15) -0.0124(14)
C50 0.053(2) 0.045(2) 0.046(2) -0.0027(17) 0.0074(18) -0.0176(17)
C51 0.103(4) 0.072(3) 0.076(3) 0.014(3) 0.001(3) -0.050(3)
C52 0.050(2) 0.048(2) 0.100(4) -0.011(2) -0.028(2) -0.0133(19)
C53 0.041(2) 0.054(2) 0.063(3) -0.001(2) -0.0159(19) -0.0188(18)
C54 0.126(6) 0.081(4) 0.128(6) -0.039(5) -0.005(5) 0.012(4)
C55 0.140(7) 0.171(7) 0.145(7) -0.054(6) -0.019(6) -0.009(6)
C56 0.265(11) 0.257(11) 0.220(10) -0.039(8) -0.053(9) -0.052(8)
C57 0.064(3) 0.058(2) 0.060(3) 0.004(2) -0.016(2) -0.031(2)
C58 0.062(3) 0.069(3) 0.067(3) 0.009(2) -0.006(2) -0.038(2)
C59 0.052(2) 0.069(3) 0.051(2) 0.010(2) -0.001(2) -0.021(2)
C60 0.0344(19) 0.057(2) 0.045(2) 0.0007(18) -0.0031(16) -0.0069(17)
C61 0.0351(18) 0.0406(18) 0.045(2) -0.0022(16) -0.0043(15) -0.0062(15)
C62 0.0406(19) 0.0336(17) 0.0439(19) -0.0066(15) -0.0033(15) -0.0016(14)
C63 0.050(2) 0.047(2) 0.056(2) -0.0140(18) -0.0048(19) -0.0083(17)
C64 0.069(3) 0.065(3) 0.047(2) -0.021(2) -0.005(2) -0.012(2)
C65 0.055(2) 0.068(3) 0.043(2) -0.007(2) 0.0020(19) -0.010(2)
C66 0.070(3) 0.046(2) 0.070(3) -0.021(2) -0.005(2) -0.017(2)
C67 0.073(3) 0.046(2) 0.079(3) -0.014(2) 0.006(3) -0.026(2)
C68 0.063(3) 0.041(2) 0.059(2) -0.0072(19) 0.008(2) -0.0202(19)
C69 0.133(6) 0.097(5) 0.129(6) -0.057(5) -0.062(5) -0.008(4)
C70 0.195(11) 0.155(9) 0.240(13) -0.105(9) -0.114(11) -0.014(8)
C71 0.149(7) 0.180(7) 0.148(7) -0.097(6) -0.067(6) 0.021(6)
C72 0.118(6) 0.210(8) 0.102(5) -0.084(6) -0.033(4) 0.026(6)
C73 0.076(4) 0.209(9) 0.056(3) -0.073(5) -0.037(3) 0.060(5)
C74 0.052(3) 0.211(9) 0.042(3) 0.013(4) -0.004(2) 0.023(4)
C75 0.074(4) 0.213(8) 0.070(4) 0.007(5) -0.016(3) 0.027(5)
C76 0.088(5) 0.264(9) 0.075(4) -0.043(6) -0.012(4) 0.031(6)
C77 0.118(6) 0.236(8) 0.084(5) -0.086(5) -0.036(4) 0.020(6)
C78 0.091(5) 0.199(8) 0.095(5) 0.058(5) -0.007(4) 0.010(5)
C79 0.084(6) 0.226(13) 0.176(11) 0.112(10) 0.011(7) 0.005(7)
C80 0.071(4) 0.155(7) 0.139(7) 0.098(6) 0.007(4) -0.005(4)
N1 0.0495(18) 0.0369(15) 0.0466(17) -0.0070(14) 0.0042(14) -0.0129(14)
N2 0.0457(17) 0.0420(16) 0.0439(17) 0.0005(14) -0.0060(14) -0.0152(14)
N3 0.053(2) 0.131(4) 0.059(3) 0.040(3) 0.006(2) 0.005(3)
N4 0.085(3) 0.096(3) 0.056(2) -0.031(2) -0.027(2) 0.005(3)
O1 0.0445(16) 0.071(2) 0.111(3) -0.060(2) -0.0035(17) -0.0103(14)
O2 0.0356(14) 0.0726(19) 0.093(2) -0.0350(18) -0.0133(15) -0.0157(14)
O3 0.0668(19) 0.0511(16) 0.0710(19) -0.0025(14) -0.0361(16) -0.0188(14)
O4 0.0527(16) 0.0350(13) 0.0698(18) 0.0105(12) -0.0249(14) -0.0157(12)
O5 0.0500(16) 0.0308(12) 0.086(2) -0.0111(13) -0.0003(15) -0.0098(11)
O6 0.0425(14) 0.0364(13) 0.0708(18) -0.0034(12) 0.0013(13) -0.0191(11)
O7 0.088(2) 0.0597(17) 0.0460(15) -0.0091(13) 0.0128(15) -0.0488(17)
O8 0.0502(15) 0.0558(15) 0.0468(14) -0.0185(12) 0.0031(12) -0.0276(13)
O9 0.0668(19) 0.0462(15) 0.0559(17) 0.0026(13) -0.0225(15) -0.0137(13)
O10 0.0503(16) 0.0671(18) 0.0528(16) -0.0066(14) -0.0001(13) -0.0174(14)
O11 0.196(5) 0.068(2) 0.081(3) 0.025(2) -0.065(3) -0.069(3)
O12 0.0734(19) 0.0418(14) 0.0526(16) -0.0014(12) -0.0200(14) -0.0243(13)
O13 0.071(2) 0.0422(15) 0.0708(19) 0.0028(14) -0.0342(16) -0.0069(14)
O14 0.0574(17) 0.0466(15) 0.0651(19) -0.0045(14) -0.0020(15) -0.0148(13)
O15 0.084(2) 0.0603(18) 0.0567(17) 0.0068(15) -0.0229(16) -0.0408(17)
O16 0.078(2) 0.0544(17) 0.0632(19) 0.0110(14) -0.0267(16) -0.0297(16)
O1W 0.069(2) 0.0426(15) 0.0635(19) 0.0068(13) -0.0133(16) -0.0154(14)
O2W 0.075(2) 0.0494(16) 0.0590(18) 0.0011(14) -0.0253(16) -0.0158(15)

loop_
_atom_type_symbol
_atom_type_description
_atom_type_scat_dispersion_real
_atom_type_scat_dispersion_imag
_atom_type_scat_source
C C 0.0033 0.0016 'International Tables Vol C Tables 4.2.6.8 and 6.1.1.4'
H H 0.0000 0.0000 'International Tables Vol C Tables 4.2.6.8 and 6.1.1.4'
N N 0.0061 0.0033 'International Tables Vol C Tables 4.2.6.8 and 6.1.1.4'
O O 0.0106 0.0060 'International Tables Vol C Tables 4.2.6.8 and 6.1.1.4'
Zn Zn 0.2839 1.4301 'International Tables Vol C Tables 4.2.6.8 and 6.1.1.4'

loop_
_geom_angle_atom_site_label_1
_geom_angle_atom_site_label_2
_geom_angle_atom_site_label_3
_geom_angle
_geom_angle_site_symmetry_1
_geom_angle_site_symmetry_3
O12 Zn1 O1W 91.84(12) 1_655 .
O12 Zn1 N2 90.52(12) 1_655 .
O1W Zn1 N2 116.72(13) . .
O12 Zn1 N1 168.00(12) 1_655 .
O1W Zn1 N1 92.23(13) . .
N2 Zn1 N1 77.58(12) . .
O12 Zn1 O14 92.70(11) 1_655 .
O1W Zn1 O14 150.80(12) . .
N2 Zn1 O14 92.07(12) . .
N1 Zn1 O14 89.24(12) . .
O12 Zn1 O13 97.16(11) 1_655 .
O1W Zn1 O13 92.86(12) . .
N2 Zn1 O13 149.23(12) . .
N1 Zn1 O13 93.90(11) . .
O14 Zn1 O13 57.95(11) . .
O12 Zn1 C11 94.92(12) 1_655 .
O1W Zn1 C11 122.24(13) . .
N2 Zn1 C11 120.49(13) . .
N1 Zn1 C11 92.45(12) . .
O14 Zn1 C11 28.59(11) . .
O13 Zn1 C11 29.38(11) . .
O2W Zn2 O16 91.61(12) . 1_455
O2W Zn2 N3 112.90(16) . .
O16 Zn2 N3 94.3(2) 1_455 .
O2W Zn2 O10 151.72(13) . .
O16 Zn2 O10 95.70(12) 1_455 .
N3 Zn2 O10 93.79(15) . .
O2W Zn2 N4 85.87(15) . .
O16 Zn2 N4 170.20(17) 1_455 .
N3 Zn2 N4 78.0(2) . .
O10 Zn2 N4 90.95(14) . .
O2W Zn2 O9 93.97(12) . .
O16 Zn2 O9 96.45(12) 1_455 .
N3 Zn2 O9 150.71(16) . .
O10 Zn2 O9 58.10(10) . .
N4 Zn2 O9 93.18(15) . .
O2W Zn2 C39 122.63(13) . .
O16 Zn2 C39 97.06(12) 1_455 .
N3 Zn2 C39 122.70(16) . .
O10 Zn2 C39 29.32(12) . .
N4 Zn2 C39 92.26(15) . .
O9 Zn2 C39 28.78(11) . .
O4 C1 C5 123.2(3) . .
O4 C1 C2 115.0(3) . .
C5 C1 C2 121.7(3) . .
C3 C2 C1 116.8(3) . .
C3 C2 C12 124.7(3) . .
C1 C2 C12 118.6(3) . .
C2 C3 C4 124.1(3) . .
C2 C3 H3 117.9 . .
C4 C3 H3 117.9 . .
C3 C4 C6 116.5(3) . .
C3 C4 C49 123.7(3) . .
C6 C4 C49 119.7(3) . .
C1 C5 C6 119.4(3) . .
C1 C5 H5 120.3 . .
C6 C5 H5 120.3 . .
O3 C6 C5 122.6(3) . .
O3 C6 C4 115.9(3) . .
C5 C6 C4 121.5(3) . .
O3 C7 C8 112.6(5) . .
O3 C7 H7A 109.1 . .
C8 C7 H7A 109.1 . .
O3 C7 H7B 109.1 . .
C8 C7 H7B 109.1 . .
H7A C7 H7B 107.8 . .
C9 C8 C7 178.5(9) . .
C8 C9 H9 180.0 . .
O4 C10 C11 114.8(3) . .
O4 C10 H10A 108.6 . .
C11 C10 H10A 108.6 . .
O4 C10 H10B 108.6 . .
C11 C10 H10B 108.6 . .
H10A C10 H10B 107.6 . .
O14 C11 O13 121.1(4) . .
O14 C11 C10 121.8(4) . .
O13 C11 C10 117.2(4) . .
O14 C11 Zn1 59.6(2) . .
O13 C11 Zn1 61.6(2) . .
C10 C11 Zn1 176.9(3) . .
C15 C12 C2 111.3(3) . .
C15 C12 C13 111.2(3) . .
C2 C12 C13 113.7(3) . .
C15 C12 H12 106.7 . .
C2 C12 H12 106.7 . .
C13 C12 H12 106.7 . .
C14 C13 C12 112.3(4) . .
C14 C13 H13A 109.1 . .
C12 C13 H13A 109.1 . .
C14 C13 H13B 109.1 . .
C12 C13 H13B 109.1 . .
H13A C13 H13B 107.9 . .
C13 C14 H14A 109.5 . .
C13 C14 H14B 109.5 . .
H14A C14 H14B 109.5 . .
C13 C14 H14C 109.5 . .
H14A C14 H14C 109.5 . .
H14B C14 H14C 109.5 . .
C20 C15 C16 116.9(3) . .
C20 C15 C12 120.9(3) . .
C16 C15 C12 122.2(3) . .
O5 C16 C17 122.0(3) . .
O5 C16 C15 117.2(3) . .
C17 C16 C15 120.8(3) . .
C18 C17 C16 120.3(3) . .
C18 C17 H17 119.9 . .
C16 C17 H17 119.9 . .
O6 C18 C17 121.9(3) . .
O6 C18 C19 117.0(3) . .
C17 C18 C19 121.0(3) . .
C18 C19 C20 116.5(3) . .
C18 C19 C26 122.0(3) . .
C20 C19 C26 121.3(3) . .
C15 C20 C19 124.4(3) . .
C15 C20 H20 117.8 . .
C19 C20 H20 117.8 . .
O5 C21 C22 109.9(4) . .
O5 C21 H21A 109.7 . .
C22 C21 H21A 109.7 . .
O5 C21 H21B 109.7 . .
C22 C21 H21B 109.7 . .
H21A C21 H21B 108.2 . .
C23 C22 C21 176.1(6) . .
C22 C23 H23 180.0 . .
O6 C24 C25 115.4(3) . .
O6 C24 H24A 108.4 . .
C25 C24 H24A 108.4 . .
O6 C24 H24B 108.4 . .
C25 C24 H24B 108.4 . .
H24A C24 H24B 107.5 . .
O11 C25 O12 126.6(4) . .
O11 C25 C24 115.9(4) . .
O12 C25 C24 117.5(4) . .
C19 C26 C29 113.3(3) . .
C19 C26 C27 109.0(3) . .
C29 C26 C27 114.1(3) . .
C19 C26 H26 106.7 . .
C29 C26 H26 106.7 . .
C27 C26 H26 106.7 . .
C28 C27 C26 114.1(4) . .
C28 C27 H27A 108.7 . .
C26 C27 H27A 108.7 . .
C28 C27 H27B 108.7 . .
C26 C27 H27B 108.7 . .
H27A C27 H27B 107.6 . .
C27 C28 H28A 109.5 . .
C27 C28 H28B 109.5 . .
H28A C28 H28B 109.5 . .
C27 C28 H28C 109.5 . .
H28A C28 H28C 109.5 . .
H28B C28 H28C 109.5 . .
C30 C29 C34 116.4(3) . .
C30 C29 C26 123.6(3) . .
C34 C29 C26 119.9(3) . .
C31 C30 C29 124.2(3) . .
C31 C30 H30 117.9 . .
C29 C30 H30 117.9 . .
C30 C31 C32 116.7(3) . .
C30 C31 C40 124.8(3) . .
C32 C31 C40 118.5(3) . .
O8 C32 C33 122.4(3) . .
O8 C32 C31 116.4(3) . .
C33 C32 C31 121.3(3) . .
C34 C33 C32 120.1(3) . .
C34 C33 H33 119.9 . .
C32 C33 H33 119.9 . .
C33 C34 O7 121.9(3) . .
C33 C34 C29 121.3(3) . .
O7 C34 C29 116.8(3) . .
O7 C35 C36 113.6(4) . .
O7 C35 H35A 108.8 . .
C36 C35 H35A 108.8 . .
O7 C35 H35B 108.8 . .
C36 C35 H35B 108.8 . .
H35A C35 H35B 107.7 . .
C37 C36 C35 171.1(6) . .
C36 C37 H37 180.0 . .
O8 C38 C39 113.1(3) . .
O8 C38 H38A 109.0 . .
C39 C38 H38A 109.0 . .
O8 C38 H38B 109.0 . .
C39 C38 H38B 109.0 . .
H38A C38 H38B 107.8 . .
O9 C39 O10 121.6(4) . .
O9 C39 C38 121.6(3) . .
O10 C39 C38 116.8(4) . .
O9 C39 Zn2 67.1(2) . .
O10 C39 Zn2 54.5(2) . .
C38 C39 Zn2 171.2(3) . .
C31 C40 C43 112.2(3) . .
C31 C40 C41 113.6(3) . .
C43 C40 C41 110.8(3) . .
C31 C40 H40 106.6 . .
C43 C40 H40 106.6 . .
C41 C40 H40 106.6 . .
C42 C41 C40 112.9(4) . .
C42 C41 H41A 109.0 . .
C40 C41 H41A 109.0 . .
C42 C41 H41B 109.0 . .
C40 C41 H41B 109.0 . .
H41A C41 H41B 107.8 . .
C41 C42 H42A 109.5 . .
C41 C42 H42B 109.5 . .
H42A C42 H42B 109.5 . .
C41 C42 H42C 109.5 . .
H42A C42 H42C 109.5 . .
H42B C42 H42C 109.5 . .
C44 C43 C48 116.7(3) . .
C44 C43 C40 120.9(3) . .
C48 C43 C40 122.4(3) . .
C45 C44 C43 123.8(3) . .
C45 C44 H44 118.1 . .
C43 C44 H44 118.1 . .
C44 C45 C46 117.6(3) . .
C44 C45 C49 120.3(3) . .
C46 C45 C49 122.1(3) . .
C45 C46 C47 120.7(3) . .
C45 C46 O2 118.0(3) . .
C47 C46 O2 121.2(3) . .
C48 C47 C46 119.9(4) . .
C48 C47 H47 120.1 . .
C46 C47 H47 120.1 . .
O1 C48 C47 122.0(3) . .
O1 C48 C43 116.8(3) . .
C47 C48 C43 121.1(3) . .
C4 C49 C50 113.9(3) . .
C4 C49 C45 112.2(3) . .
C50 C49 C45 109.9(3) . .
C4 C49 H49 106.8 . .
C50 C49 H49 106.8 . .
C45 C49 H49 106.8 . .
C51 C50 C49 113.5(4) . .
C51 C50 H50A 108.9 . .
C49 C50 H50A 108.9 . .
C51 C50 H50B 108.9 . .
C49 C50 H50B 108.9 . .
H50A C50 H50B 107.7 . .
C50 C51 H51A 109.5 . .
C50 C51 H51B 109.5 . .
H51A C51 H51B 109.5 . .
C50 C51 H51C 109.5 . .
H51A C51 H51C 109.5 . .
H51B C51 H51C 109.5 . .
O2 C52 C53 114.5(4) . .
O2 C52 H52A 108.6 . .
C53 C52 H52A 108.6 . .
O2 C52 H52B 108.6 . .
C53 C52 H52B 108.6 . .
H52A C52 H52B 107.6 . .
O15 C53 O16 126.4(4) . .
O15 C53 C52 118.7(4) . .
O16 C53 C52 114.9(4) . .
C55 C54 O1 122.6(8) . .
C55 C54 H54A 106.7 . .
O1 C54 H54A 106.7 . .
C55 C54 H54B 106.7 . .
O1 C54 H54B 106.7 . .
H54A C54 H54B 106.6 . .
C56 C55 C54 176.9(16) . .
C55 C56 H56 180.0 . .
N2 C57 C58 122.6(4) . .
N2 C57 H57 118.7 . .
C58 C57 H57 118.7 . .
C59 C58 C57 119.7(4) . .
C59 C58 H58 120.1 . .
C57 C58 H58 120.1 . .
C58 C59 C60 119.6(4) . .
C58 C59 H59 120.2 . .
C60 C59 H59 120.2 . .
C59 C60 C61 117.4(4) . .
C59 C60 C65 124.0(4) . .
C61 C60 C65 118.5(4) . .
N2 C61 C60 122.6(3) . .
N2 C61 C62 117.3(3) . .
C60 C61 C62 120.1(4) . .
N1 C62 C63 123.0(3) . .
N1 C62 C61 117.3(3) . .
C63 C62 C61 119.7(3) . .
C62 C63 C66 116.5(4) . .
C62 C63 C64 118.8(4) . .
C66 C63 C64 124.7(4) . .
C65 C64 C63 121.4(4) . .
C65 C64 H64 119.3 . .
C63 C64 H64 119.3 . .
C64 C65 C60 121.4(4) . .
C64 C65 H65 119.3 . .
C60 C65 H65 119.3 . .
C67 C66 C63 120.2(4) . .
C67 C66 H66 119.9 . .
C63 C66 H66 119.9 . .
C66 C67 C68 119.5(4) . .
C66 C67 H67 120.2 . .
C68 C67 H67 120.2 . .
N1 C68 C67 122.3(4) . .
N1 C68 H68 118.9 . .
C67 C68 H68 118.9 . .
N4 C69 C70 121.7(9) . .
N4 C69 H69 119.2 . .
C70 C69 H69 119.2 . .
C69 C70 C71 112.3(11) . .
C69 C70 H70 123.8 . .
C71 C70 H70 123.8 . .
C72 C71 C70 127.3(8) . .
C72 C71 H71 116.4 . .
C70 C71 H71 116.4 . .
C71 C72 C73 114.7(6) . .
C71 C72 C77 125.2(6) . .
C73 C72 C77 120.0 . .
C72 C73 C74 120.0 . .
C72 C73 N4 120.5(4) . .
C74 C73 N4 119.3(4) . .
N3 C74 C73 117.7(4) . .
N3 C74 C75 122.3(4) . .
C73 C74 C75 120.0 . .
C78 C75 C76 122.0(6) . .
C78 C75 C74 118.0(6) . .
C76 C75 C74 120.0 . .
C75 C76 C77 120.0 . .
C75 C76 H76 120.0 . .
C77 C76 H76 120.0 . .
C76 C77 C72 120.0 . .
C76 C77 H77 120.0 . .
C72 C77 H77 120.0 . .
C75 C78 C79 124.1(9) . .
C75 C78 H78 118.0 . .
C79 C78 H78 118.0 . .
C78 C79 C80 112.9(12) . .
C78 C79 H79 123.6 . .
C80 C79 H79 123.6 . .
N3 C80 C79 124.6(12) . .
N3 C80 H80 117.7 . .
C79 C80 H80 117.7 . .
C68 N1 C62 118.4(3) . .
C68 N1 Zn1 128.2(3) . .
C62 N1 Zn1 113.1(2) . .
C57 N2 C61 118.0(3) . .
C57 N2 Zn1 127.7(3) . .
C61 N2 Zn1 114.0(2) . .
C74 N3 C80 118.1(6) . .
C74 N3 Zn2 116.4(5) . .
C80 N3 Zn2 125.1(6) . .
C69 N4 C73 123.0(5) . .
C69 N4 Zn2 129.1(4) . .
C73 N4 Zn2 107.9(4) . .
C48 O1 C54 120.8(4) . .
C46 O2 C52 116.4(3) . .
C6 O3 C7 118.0(3) . .
C1 O4 C10 119.6(3) . .
C16 O5 C21 118.8(3) . .
C18 O6 C24 116.5(3) . .
C34 O7 C35 116.5(3) . .
C32 O8 C38 117.2(3) . .
C39 O9 Zn2 84.1(2) . .
C39 O10 Zn2 96.1(3) . .
C25 O12 Zn1 129.2(3) . 1_455
C11 O13 Zn1 89.1(3) . .
C11 O14 Zn1 91.8(3) . .
C53 O16 Zn2 124.3(3) . 1_655
Zn1 O1W H1A 95(4) . .
Zn1 O1W H1B 112(4) . .
H1A O1W H1B 98(5) . .
Zn2 O2W H2A 103(4) . .
Zn2 O2W H2B 112(4) . .
H2A O2W H2B 113(5) . .

loop_
_geom_bond_atom_site_label_1
_geom_bond_atom_site_label_2
_geom_bond_distance
_geom_bond_site_symmetry_2
Zn1 O12 2.039(3) 1_655
Zn1 O1W 2.046(3) .
Zn1 N2 2.130(3) .
Zn1 N1 2.150(3) .
Zn1 O14 2.215(3) .
Zn1 O13 2.258(3) .
Zn1 C11 2.567(4) .
Zn2 O2W 2.039(3) .
Zn2 O16 2.069(3) 1_455
Zn2 N3 2.073(4) .
Zn2 O10 2.092(3) .
Zn2 N4 2.206(5) .
Zn2 O9 2.364(3) .
Zn2 C39 2.553(4) .
C1 O4 1.376(4) .
C1 C5 1.383(5) .
C1 C2 1.387(5) .
C2 C3 1.386(5) .
C2 C12 1.526(5) .
C3 C4 1.390(5) .
C3 H3 0.9300 .
C4 C6 1.394(5) .
C4 C49 1.515(5) .
C5 C6 1.385(5) .
C5 H5 0.9300 .
C6 O3 1.376(4) .
C7 O3 1.425(6) .
C7 C8 1.435(10) .
C7 H7A 0.9700 .
C7 H7B 0.9700 .
C8 C9 1.166(12) .
C9 H9 0.9300 .
C10 O4 1.402(5) .
C10 C11 1.507(6) .
C10 H10A 0.9700 .
C10 H10B 0.9700 .
C11 O14 1.229(5) .
C11 O13 1.260(5) .
C12 C15 1.518(5) .
C12 C13 1.530(5) .
C12 H12 0.9800 .
C13 C14 1.504(7) .
C13 H13A 0.9700 .
C13 H13B 0.9700 .
C14 H14A 0.9600 .
C14 H14B 0.9600 .
C14 H14C 0.9600 .
C15 C20 1.385(5) .
C15 C16 1.396(5) .
C16 O5 1.368(4) .
C16 C17 1.388(5) .
C17 C18 1.387(5) .
C17 H17 0.9300 .
C18 O6 1.376(4) .
C18 C19 1.394(5) .
C19 C20 1.397(5) .
C19 C26 1.512(5) .
C20 H20 0.9300 .
C21 O5 1.390(5) .
C21 C22 1.443(7) .
C21 H21A 0.9700 .
C21 H21B 0.9700 .
C22 C23 1.145(7) .
C23 H23 0.9300 .
C24 O6 1.430(5) .
C24 C25 1.508(5) .
C24 H24A 0.9700 .
C24 H24B 0.9700 .
C25 O11 1.241(5) .
C25 O12 1.242(5) .
C26 C29 1.516(4) .
C26 C27 1.542(5) .
C26 H26 0.9800 .
C27 C28 1.498(6) .
C27 H27A 0.9700 .
C27 H27B 0.9700 .
C28 H28A 0.9600 .
C28 H28B 0.9600 .
C28 H28C 0.9600 .
C29 C30 1.391(4) .
C29 C34 1.396(5) .
C30 C31 1.388(4) .
C30 H30 0.9300 .
C31 C32 1.392(5) .
C31 C40 1.516(4) .
C32 O8 1.370(4) .
C32 C33 1.381(5) .
C33 C34 1.377(5) .
C33 H33 0.9300 .
C34 O7 1.378(4) .
C35 O7 1.409(5) .
C35 C36 1.431(7) .
C35 H35A 0.9700 .
C35 H35B 0.9700 .
C36 C37 1.135(8) .
C37 H37 0.9300 .
C38 O8 1.415(4) .
C38 C39 1.505(6) .
C38 H38A 0.9700 .
C38 H38B 0.9700 .
C39 O9 1.236(5) .
C39 O10 1.257(5) .
C40 C43 1.528(5) .
C40 C41 1.540(5) .
C40 H40 0.9800 .
C41 C42 1.520(5) .
C41 H41A 0.9700 .
C41 H41B 0.9700 .
C42 H42A 0.9600 .
C42 H42B 0.9600 .
C42 H42C 0.9600 .
C43 C44 1.384(5) .
C43 C48 1.395(5) .
C44 C45 1.383(5) .
C44 H44 0.9300 .
C45 C46 1.383(5) .
C45 C49 1.536(5) .
C46 C47 1.386(5) .
C46 O2 1.391(5) .
C47 C48 1.383(6) .
C47 H47 0.9300 .
C48 O1 1.378(4) .
C49 C50 1.529(5) .
C49 H49 0.9800 .
C50 C51 1.523(6) .
C50 H50A 0.9700 .
C50 H50B 0.9700 .
C51 H51A 0.9600 .
C51 H51B 0.9600 .
C51 H51C 0.9600 .
C52 O2 1.424(6) .
C52 C53 1.515(6) .
C52 H52A 0.9700 .
C52 H52B 0.9700 .
C53 O15 1.223(5) .
C53 O16 1.260(5) .
C54 C55 1.365(14) .
C54 O1 1.399(9) .
C54 H54A 0.9700 .
C54 H54B 0.9700 .
C55 C56 1.264(19) .
C56 H56 0.9300 .
C57 N2 1.320(5) .
C57 C58 1.396(6) .
C57 H57 0.9300 .
C58 C59 1.349(7) .
C58 H58 0.9300 .
C59 C60 1.395(6) .
C59 H59 0.9300 .
C60 C61 1.401(5) .
C60 C65 1.421(6) .
C61 N2 1.357(5) .
C61 C62 1.435(5) .
C62 N1 1.361(5) .
C62 C63 1.399(5) .
C63 C66 1.399(6) .
C63 C64 1.423(6) .
C64 C65 1.349(6) .
C64 H64 0.9300 .
C65 H65 0.9300 .
C66 C67 1.357(7) .
C66 H66 0.9300 .
C67 C68 1.394(6) .
C67 H67 0.9300 .
C68 N1 1.317(5) .
C68 H68 0.9300 .
C69 N4 1.321(9) .
C69 C70 1.432(10) .
C69 H69 0.9300 .
C70 C71 1.451(17) .
C70 H70 0.9300 .
C71 C72 1.374(14) .
C71 H71 0.9300 .
C72 C73 1.3900 .
C72 C77 1.3900 .
C73 C74 1.3900 .
C73 N4 1.409(6) .
C74 N3 1.317(8) .
C74 C75 1.3900 .
C75 C78 1.319(14) .
C75 C76 1.3900 .
C76 C77 1.3900 .
C76 H76 0.9300 .
C77 H77 0.9300 .
C78 C79 1.378(18) .
C78 H78 0.9300 .
C79 C80 1.423(12) .
C79 H79 0.9300 .
C80 N3 1.318(10) .
C80 H80 0.9300 .
O12 Zn1 2.039(3) 1_455
O16 Zn2 2.069(3) 1_655
O1W H1A 0.88(2) .
O1W H1B 0.88(2) .
O2W H2A 0.91(2) .
O2W H2B 0.91(2) .

loop_
_geom_hbond_atom_site_label_D
_geom_hbond_atom_site_label_H
_geom_hbond_atom_site_label_A
_geom_hbond_distance_DH
_geom_hbond_distance_HA
_geom_hbond_distance_DA
_geom_hbond_angle_DHA
_geom_hbond_site_symmetry_A
O1W H1A O11 0.88(2) 1.80(3) 2.652(5) 162(6) 1_655
O1W H1B O9 0.88(2) 1.88(2) 2.752(4) 173(6) 1_645
O2W H2B O13 0.91(2) 1.80(2) 2.694(4) 167(5) 1_465

loop_
_geom_torsion_atom_site_label_1
_geom_torsion_atom_site_label_2
_geom_torsion_atom_site_label_3
_geom_torsion_atom_site_label_4
_geom_torsion
_geom_torsion_site_symmetry_1
_geom_torsion_site_symmetry_2
_geom_torsion_site_symmetry_3
_geom_torsion_site_symmetry_4
O4 C1 C2 C3 -179.7(3) . . . .
C5 C1 C2 C3 0.9(5) . . . .
O4 C1 C2 C12 -0.7(4) . . . .
C5 C1 C2 C12 179.9(3) . . . .
C1 C2 C3 C4 -0.5(5) . . . .
C12 C2 C3 C4 -179.5(3) . . . .
C2 C3 C4 C6 -0.7(5) . . . .
C2 C3 C4 C49 178.2(3) . . . .
O4 C1 C5 C6 -179.4(3) . . . .
C2 C1 C5 C6 -0.1(5) . . . .
C1 C5 C6 O3 -179.4(3) . . . .
C1 C5 C6 C4 -1.2(5) . . . .
C3 C4 C6 O3 179.9(3) . . . .
C49 C4 C6 O3 1.0(5) . . . .
C3 C4 C6 C5 1.5(5) . . . .
C49 C4 C6 C5 -177.4(3) . . . .
O3 C7 C8 C9 46(41) . . . .
O4 C10 C11 O14 6.6(5) . . . .
O4 C10 C11 O13 -174.1(3) . . . .
O4 C10 C11 Zn1 121(5) . . . .
O12 Zn1 C11 O14 86.6(2) 1_655 . . .
O1W Zn1 C11 O14 -178.1(2) . . . .
N2 Zn1 C11 O14 -6.9(3) . . . .
N1 Zn1 C11 O14 -83.9(2) . . . .
O13 Zn1 C11 O14 -177.5(4) . . . .
O12 Zn1 C11 O13 -95.9(2) 1_655 . . .
O1W Zn1 C11 O13 -0.6(3) . . . .
N2 Zn1 C11 O13 170.6(2) . . . .
N1 Zn1 C11 O13 93.6(2) . . . .
O14 Zn1 C11 O13 177.5(4) . . . .
O12 Zn1 C11 C10 -30(5) 1_655 . . .
O1W Zn1 C11 C10 66(5) . . . .
N2 Zn1 C11 C10 -123(5) . . . .
N1 Zn1 C11 C10 160(5) . . . .
O14 Zn1 C11 C10 -116(5) . . . .
O13 Zn1 C11 C10 66(5) . . . .
C3 C2 C12 C15 -104.4(4) . . . .
C1 C2 C12 C15 76.7(4) . . . .
C3 C2 C12 C13 22.2(5) . . . .
C1 C2 C12 C13 -156.7(3) . . . .
C15 C12 C13 C14 -60.8(5) . . . .
C2 C12 C13 C14 172.6(4) . . . .
C2 C12 C15 C20 68.2(4) . . . .
C13 C12 C15 C20 -59.8(4) . . . .
C2 C12 C15 C16 -114.4(4) . . . .
C13 C12 C15 C16 117.7(4) . . . .
C20 C15 C16 O5 176.3(3) . . . .
C12 C15 C16 O5 -1.3(5) . . . .
C20 C15 C16 C17 -2.7(5) . . . .
C12 C15 C16 C17 179.7(4) . . . .
O5 C16 C17 C18 -176.1(4) . . . .
C15 C16 C17 C18 2.8(6) . . . .
C16 C17 C18 O6 177.4(4) . . . .
C16 C17 C18 C19 0.3(6) . . . .
O6 C18 C19 C20 179.5(3) . . . .
C17 C18 C19 C20 -3.2(5) . . . .
O6 C18 C19 C26 -4.8(5) . . . .
C17 C18 C19 C26 172.4(3) . . . .
C16 C15 C20 C19 -0.4(5) . . . .
C12 C15 C20 C19 177.2(3) . . . .
C18 C19 C20 C15 3.3(5) . . . .
C26 C19 C20 C15 -172.3(3) . . . .
O5 C21 C22 C23 151(11) . . . .
O6 C24 C25 O11 159.0(4) . . . .
O6 C24 C25 O12 -21.5(6) . . . .
C18 C19 C26 C29 119.3(4) . . . .
C20 C19 C26 C29 -65.2(4) . . . .
C18 C19 C26 C27 -112.5(4) . . . .
C20 C19 C26 C27 62.9(4) . . . .
C19 C26 C27 C28 170.8(4) . . . .
C29 C26 C27 C28 -61.4(5) . . . .
C19 C26 C29 C30 91.4(4) . . . .
C27 C26 C29 C30 -34.1(5) . . . .
C19 C26 C29 C34 -91.6(4) . . . .
C27 C26 C29 C34 143.0(3) . . . .
C34 C29 C30 C31 -0.4(5) . . . .
C26 C29 C30 C31 176.7(3) . . . .
C29 C30 C31 C32 0.6(5) . . . .
C29 C30 C31 C40 -176.3(3) . . . .
C30 C31 C32 O8 179.7(3) . . . .
C40 C31 C32 O8 -3.2(5) . . . .
C30 C31 C32 C33 -0.2(5) . . . .
C40 C31 C32 C33 176.9(3) . . . .
O8 C32 C33 C34 179.7(3) . . . .
C31 C32 C33 C34 -0.5(6) . . . .
C32 C33 C34 O7 -179.3(4) . . . .
C32 C33 C34 C29 0.7(6) . . . .
C30 C29 C34 C33 -0.3(5) . . . .
C26 C29 C34 C33 -177.5(3) . . . .
C30 C29 C34 O7 179.7(3) . . . .
C26 C29 C34 O7 2.5(5) . . . .
O7 C35 C36 C37 165(5) . . . .
O8 C38 C39 O9 -34.9(5) . . . .
O8 C38 C39 O10 146.7(3) . . . .
O8 C38 C39 Zn2 157.2(15) . . . .
O2W Zn2 C39 O9 -5.9(3) . . . .
O16 Zn2 C39 O9 90.5(2) 1_455 . . .
N3 Zn2 C39 O9 -169.7(3) . . . .
O10 Zn2 C39 O9 179.6(3) . . . .
N4 Zn2 C39 O9 -92.5(2) . . . .
O2W Zn2 C39 O10 174.5(2) . . . .
O16 Zn2 C39 O10 -89.1(2) 1_455 . . .
N3 Zn2 C39 O10 10.7(3) . . . .
N4 Zn2 C39 O10 87.9(3) . . . .
O9 Zn2 C39 O10 -179.6(3) . . . .
O2W Zn2 C39 C38 162.9(16) . . . .
O16 Zn2 C39 C38 -100.6(16) 1_455 . . .
N3 Zn2 C39 C38 -0.9(17) . . . .
O10 Zn2 C39 C38 -11.6(15) . . . .
N4 Zn2 C39 C38 76.3(16) . . . .
O9 Zn2 C39 C38 168.8(17) . . . .
C30 C31 C40 C43 -100.6(4) . . . .
C32 C31 C40 C43 82.5(4) . . . .
C30 C31 C40 C41 26.0(5) . . . .
C32 C31 C40 C41 -150.8(3) . . . .
C31 C40 C41 C42 170.9(3) . . . .
C43 C40 C41 C42 -61.7(4) . . . .
C31 C40 C43 C44 69.8(4) . . . .
C41 C40 C43 C44 -58.3(4) . . . .
C31 C40 C43 C48 -111.4(4) . . . .
C41 C40 C43 C48 120.5(4) . . . .
C48 C43 C44 C45 -1.2(5) . . . .
C40 C43 C44 C45 177.7(3) . . . .
C43 C44 C45 C46 4.1(5) . . . .
C43 C44 C45 C49 -174.3(3) . . . .
C44 C45 C46 C47 -2.8(6) . . . .
C49 C45 C46 C47 175.5(4) . . . .
C44 C45 C46 O2 -179.7(3) . . . .
C49 C45 C46 O2 -1.4(6) . . . .
C45 C46 C47 C48 -1.2(7) . . . .
O2 C46 C47 C48 175.7(4) . . . .
C46 C47 C48 O1 -172.8(4) . . . .
C46 C47 C48 C43 4.2(7) . . . .
C44 C43 C48 O1 174.1(3) . . . .
C40 C43 C48 O1 -4.7(5) . . . .
C44 C43 C48 C47 -3.0(6) . . . .
C40 C43 C48 C47 178.1(4) . . . .
C3 C4 C49 C50 -29.0(4) . . . .
C6 C4 C49 C50 149.8(3) . . . .
C3 C4 C49 C45 96.7(4) . . . .
C6 C4 C49 C45 -84.6(4) . . . .
C44 C45 C49 C4 -65.0(4) . . . .
C46 C45 C49 C4 116.7(4) . . . .
C44 C45 C49 C50 62.9(4) . . . .
C46 C45 C49 C50 -115.4(4) . . . .
C4 C49 C50 C51 -171.8(4) . . . .
C45 C49 C50 C51 61.3(5) . . . .
O2 C52 C53 O15 -8.6(6) . . . .
O2 C52 C53 O16 172.3(4) . . . .
O1 C54 C55 C56 -42(25) . . . .
N2 C57 C58 C59 1.4(7) . . . .
C57 C58 C59 C60 -0.2(7) . . . .
C58 C59 C60 C61 -0.8(6) . . . .
C58 C59 C60 C65 179.4(4) . . . .
C59 C60 C61 N2 0.8(6) . . . .
C65 C60 C61 N2 -179.4(4) . . . .
C59 C60 C61 C62 -178.9(4) . . . .
C65 C60 C61 C62 0.9(6) . . . .
N2 C61 C62 N1 -0.7(5) . . . .
C60 C61 C62 N1 179.0(3) . . . .
N2 C61 C62 C63 179.7(3) . . . .
C60 C61 C62 C63 -0.6(5) . . . .
N1 C62 C63 C66 0.1(6) . . . .
C61 C62 C63 C66 179.8(4) . . . .
N1 C62 C63 C64 -178.8(4) . . . .
C61 C62 C63 C64 0.8(6) . . . .
C62 C63 C64 C65 -1.4(7) . . . .
C66 C63 C64 C65 179.8(5) . . . .
C63 C64 C65 C60 1.7(7) . . . .
C59 C60 C65 C64 178.4(4) . . . .
C61 C60 C65 C64 -1.4(6) . . . .
C62 C63 C66 C67 -0.4(7) . . . .
C64 C63 C66 C67 178.4(5) . . . .
C63 C66 C67 C68 -0.1(7) . . . .
C66 C67 C68 N1 1.1(7) . . . .
N4 C69 C70 C71 3.2(13) . . . .
C69 C70 C71 C72 1.3(15) . . . .
C70 C71 C72 C73 -6.8(13) . . . .
C70 C71 C72 C77 177.3(8) . . . .
C71 C72 C73 C74 -176.1(7) . . . .
C77 C72 C73 C74 0.0 . . . .
C71 C72 C73 N4 8.1(6) . . . .
C77 C72 C73 N4 -175.8(4) . . . .
C72 C73 C74 N3 178.3(4) . . . .
N4 C73 C74 N3 -5.9(5) . . . .
C72 C73 C74 C75 0.0 . . . .
N4 C73 C74 C75 175.8(4) . . . .
N3 C74 C75 C78 0.5(6) . . . .
C73 C74 C75 C78 178.7(7) . . . .
N3 C74 C75 C76 -178.2(4) . . . .
C73 C74 C75 C76 0.0 . . . .
C78 C75 C76 C77 -178.6(7) . . . .
C74 C75 C76 C77 0.0 . . . .
C75 C76 C77 C72 0.0 . . . .
C71 C72 C77 C76 175.7(7) . . . .
C73 C72 C77 C76 0.0 . . . .
C76 C75 C78 C79 176.9(8) . . . .
C74 C75 C78 C79 -1.8(13) . . . .
C75 C78 C79 C80 2.2(15) . . . .
C78 C79 C80 N3 -1.5(13) . . . .
C67 C68 N1 C62 -1.4(6) . . . .
C67 C68 N1 Zn1 172.2(3) . . . .
C63 C62 N1 C68 0.8(6) . . . .
C61 C62 N1 C68 -178.9(4) . . . .
C63 C62 N1 Zn1 -173.8(3) . . . .
C61 C62 N1 Zn1 6.6(4) . . . .
O12 Zn1 N1 C68 171.8(5) 1_655 . . .
O1W Zn1 N1 C68 62.1(4) . . . .
N2 Zn1 N1 C68 179.0(4) . . . .
O14 Zn1 N1 C68 -88.8(4) . . . .
O13 Zn1 N1 C68 -30.9(4) . . . .
C11 Zn1 N1 C68 -60.3(4) . . . .
O12 Zn1 N1 C62 -14.3(8) 1_655 . . .
O1W Zn1 N1 C62 -124.0(3) . . . .
N2 Zn1 N1 C62 -7.2(3) . . . .
O14 Zn1 N1 C62 85.1(3) . . . .
O13 Zn1 N1 C62 142.9(3) . . . .
C11 Zn1 N1 C62 113.5(3) . . . .
C58 C57 N2 C61 -1.5(6) . . . .
C58 C57 N2 Zn1 -174.8(3) . . . .
C60 C61 N2 C57 0.4(6) . . . .
C62 C61 N2 C57 -179.9(4) . . . .
C60 C61 N2 Zn1 174.6(3) . . . .
C62 C61 N2 Zn1 -5.7(4) . . . .
O12 Zn1 N2 C57 -1.1(4) 1_655 . . .
O1W Zn1 N2 C57 -93.4(4) . . . .
N1 Zn1 N2 C57 -179.6(4) . . . .
O14 Zn1 N2 C57 91.6(4) . . . .
O13 Zn1 N2 C57 103.9(4) . . . .
C11 Zn1 N2 C57 94.9(4) . . . .
O12 Zn1 N2 C61 -174.6(3) 1_655 . . .
O1W Zn1 N2 C61 93.1(3) . . . .
N1 Zn1 N2 C61 6.9(3) . . . .
O14 Zn1 N2 C61 -81.9(3) . . . .
O13 Zn1 N2 C61 -69.6(3) . . . .
C11 Zn1 N2 C61 -78.6(3) . . . .
C73 C74 N3 C80 -178.0(4) . . . .
C75 C74 N3 C80 0.2(6) . . . .
C73 C74 N3 Zn2 8.6(5) . . . .
C75 C74 N3 Zn2 -173.1(2) . . . .
C79 C80 N3 C74 0.4(10) . . . .
C79 C80 N3 Zn2 173.1(6) . . . .
O2W Zn2 N3 C74 -86.5(4) . . . .
O16 Zn2 N3 C74 179.9(3) 1_455 . . .
O10 Zn2 N3 C74 83.9(3) . . . .
N4 Zn2 N3 C74 -6.3(3) . . . .
O9 Zn2 N3 C74 68.5(5) . . . .
C39 Zn2 N3 C74 78.7(4) . . . .
O2W Zn2 N3 C80 100.7(5) . . . .
O16 Zn2 N3 C80 7.1(5) 1_455 . . .
O10 Zn2 N3 C80 -88.9(5) . . . .
N4 Zn2 N3 C80 -179.1(5) . . . .
O9 Zn2 N3 C80 -104.3(6) . . . .
C39 Zn2 N3 C80 -94.1(5) . . . .
C70 C69 N4 C73 -1.8(11) . . . .
C70 C69 N4 Zn2 177.5(6) . . . .
C72 C73 N4 C69 -4.4(7) . . . .
C74 C73 N4 C69 179.8(5) . . . .
C72 C73 N4 Zn2 176.2(2) . . . .
C74 C73 N4 Zn2 0.4(4) . . . .
O2W Zn2 N4 C69 -62.0(6) . . . .
O16 Zn2 N4 C69 -137.3(8) 1_455 . . .
N3 Zn2 N4 C69 -176.4(6) . . . .
O10 Zn2 N4 C69 89.9(6) . . . .
O9 Zn2 N4 C69 31.8(6) . . . .
C39 Zn2 N4 C69 60.6(6) . . . .
O2W Zn2 N4 C73 117.4(3) . . . .
O16 Zn2 N4 C73 42.0(10) 1_455 . . .
N3 Zn2 N4 C73 2.9(3) . . . .
O10 Zn2 N4 C73 -90.8(3) . . . .
O9 Zn2 N4 C73 -148.9(3) . . . .
C39 Zn2 N4 C73 -120.1(3) . . . .
C47 C48 O1 C54 -15.2(8) . . . .
C43 C48 O1 C54 167.8(5) . . . .
C55 C54 O1 C48 -65.1(10) . . . .
C45 C46 O2 C52 -138.4(4) . . . .
C47 C46 O2 C52 44.7(6) . . . .
C53 C52 O2 C46 -89.9(4) . . . .
C5 C6 O3 C7 4.6(6) . . . .
C4 C6 O3 C7 -173.8(4) . . . .
C8 C7 O3 C6 -74.4(6) . . . .
C5 C1 O4 C10 -4.1(5) . . . .
C2 C1 O4 C10 176.5(3) . . . .
C11 C10 O4 C1 -72.0(4) . . . .
C17 C16 O5 C21 -12.9(6) . . . .
C15 C16 O5 C21 168.1(4) . . . .
C22 C21 O5 C16 -165.5(4) . . . .
C17 C18 O6 C24 34.8(5) . . . .
C19 C18 O6 C24 -147.9(3) . . . .
C25 C24 O6 C18 -87.0(4) . . . .
C33 C34 O7 C35 10.6(6) . . . .
C29 C34 O7 C35 -169.5(4) . . . .
C36 C35 O7 C34 -168.1(5) . . . .
C33 C32 O8 C38 -19.9(5) . . . .
C31 C32 O8 C38 160.3(3) . . . .
C39 C38 O8 C32 -61.3(4) . . . .
O10 C39 O9 Zn2 0.4(3) . . . .
C38 C39 O9 Zn2 -178.0(3) . . . .
O2W Zn2 O9 C39 175.0(2) . . . .
O16 Zn2 O9 C39 -92.9(2) 1_455 . . .
N3 Zn2 O9 C39 17.9(5) . . . .
O10 Zn2 O9 C39 -0.2(2) . . . .
N4 Zn2 O9 C39 88.9(2) . . . .
O9 C39 O10 Zn2 -0.4(4) . . . .
C38 C39 O10 Zn2 178.0(3) . . . .
O2W Zn2 O10 C39 -9.9(4) . . . .
O16 Zn2 O10 C39 94.3(2) 1_455 . . .
N3 Zn2 O10 C39 -171.0(3) . . . .
N4 Zn2 O10 C39 -92.9(3) . . . .
O9 Zn2 O10 C39 0.2(2) . . . .
O11 C25 O12 Zn1 2.3(7) . . . 1_455
C24 C25 O12 Zn1 -177.2(3) . . . 1_455
O14 C11 O13 Zn1 2.5(4) . . . .
C10 C11 O13 Zn1 -176.8(3) . . . .
O12 Zn1 O13 C11 87.3(2) 1_655 . . .
O1W Zn1 O13 C11 179.5(2) . . . .
N2 Zn1 O13 C11 -15.9(3) . . . .
N1 Zn1 O13 C11 -88.1(2) . . . .
O14 Zn1 O13 C11 -1.4(2) . . . .
O13 C11 O14 Zn1 -2.5(4) . . . .
C10 C11 O14 Zn1 176.7(3) . . . .
O12 Zn1 O14 C11 -95.3(2) 1_655 . . .
O1W Zn1 O14 C11 3.3(4) . . . .
N2 Zn1 O14 C11 174.1(2) . . . .
N1 Zn1 O14 C11 96.5(2) . . . .
O13 Zn1 O14 C11 1.4(2) . . . .
O15 C53 O16 Zn2 -2.3(6) . . . 1_655
C52 C53 O16 Zn2 176.7(3) . . . 1_655
